data_7000947
loop_
_publ_author_name
'Jia, Qin-Xiang'
'Sun, Wei-Wei'
'Yao, Cheng-Fu'
'Wu, Hai-Hong'
'Gao, En-Qing'
'Liu, Cai-Ming'

_publ_section_title
;
 Coordination chemistry of tetrazolate-5-carboxylate with
 manganese(ii): synthesis, structure and magnetism
;
_journal_issue 15
_journal_name_full 'Dalton Transactions'
_journal_page_first 2721
_journal_page_last 2730
_journal_paper_doi 10.1039/b818915c
_journal_year 2009
_chemical_formula_sum 'C4 H20 Mn2 N8 O14'
_chemical_formula_weight 514.16
_chemical_name_systematic
;
?
;
_space_group_IT_number 15
_symmetry_cell_setting monoclinic
_symmetry_space_group_name_Hall '-C 2yc'
_symmetry_space_group_name_H-M 'C 1 2/c 1'
_atom_sites_solution_hydrogens geom
_atom_sites_solution_primary direct
_atom_sites_solution_secondary difmap
_audit_creation_method SHELXL-97
_cell_angle_alpha 90.00
_cell_angle_beta 100.010(4)
_cell_angle_gamma 90.00
_cell_formula_units_Z 4
_cell_length_a 7.333(2)
_cell_length_b 12.979(4)
_cell_length_c 19.813(7)
_cell_measurement_reflns_used 1012
_cell_measurement_temperature 293(2)
_cell_measurement_theta_max 27.113
_cell_measurement_theta_min 3.228
_cell_volume 1857.0(10)
_computing_cell_refinement 'Bruker SMART'
_computing_data_collection 'Bruker SMART'
_computing_data_reduction 'Bruker SHELXTL'
_computing_molecular_graphics 'Bruker SHELXTL'
_computing_publication_material 'Bruker SHELXTL'
_computing_structure_refinement 'Bruker SHELXTL'
_computing_structure_solution 'Bruker SHELXTL'
_diffrn_ambient_temperature 293(2)
_diffrn_measured_fraction_theta_full 0.971
_diffrn_measured_fraction_theta_max 0.971
_diffrn_measurement_device_type 'CCD area detector'
_diffrn_measurement_method 'phi and omega scans'
_diffrn_radiation_monochromator graphite
_diffrn_radiation_source 'fine-focus sealed tube'
_diffrn_radiation_type MoK\a
_diffrn_radiation_wavelength 0.71073
_diffrn_reflns_av_R_equivalents 0.0170
_diffrn_reflns_av_sigmaI/netI 0.0221
_diffrn_reflns_limit_h_max 9
_diffrn_reflns_limit_h_min -9
_diffrn_reflns_limit_k_max 15
_diffrn_reflns_limit_k_min -16
_diffrn_reflns_limit_l_max 25
_diffrn_reflns_limit_l_min -17
_diffrn_reflns_number 4397
_diffrn_reflns_theta_full 27.14
_diffrn_reflns_theta_max 27.14
_diffrn_reflns_theta_min 3.14
_exptl_absorpt_coefficient_mu 1.445
_exptl_absorpt_correction_T_max 0.8124
_exptl_absorpt_correction_T_min 0.7609
_exptl_absorpt_correction_type multi-scan
_exptl_absorpt_process_details SADABS
_exptl_crystal_colour colorless
_exptl_crystal_density_diffrn 1.839
_exptl_crystal_density_method 'not measured'
_exptl_crystal_description plate
_exptl_crystal_F_000 1048
_exptl_crystal_size_max 0.20
_exptl_crystal_size_mid 0.15
_exptl_crystal_size_min 0.15
_refine_diff_density_max 0.363
_refine_diff_density_min -0.338
_refine_diff_density_rms 0.072
_refine_ls_extinction_method none
_refine_ls_goodness_of_fit_ref 1.099
_refine_ls_hydrogen_treatment mixed
_refine_ls_matrix_type full
_refine_ls_number_parameters 168
_refine_ls_number_reflns 2009
_refine_ls_number_restraints 8
_refine_ls_restrained_S_all 1.101
_refine_ls_R_factor_all 0.0278
_refine_ls_R_factor_gt 0.0247
_refine_ls_shift/su_max 0.001
_refine_ls_shift/su_mean 0.000
_refine_ls_structure_factor_coef Fsqd
_refine_ls_weighting_details 'calc w=1/[\s^2^(Fo^2^)+(0.0439P)^2^+0.4127P] where P=(Fo^2^+2Fc^2^)/3'
_refine_ls_weighting_scheme calc
_refine_ls_wR_factor_gt 0.0710
_refine_ls_wR_factor_ref 0.0727
_reflns_number_gt 1838
_reflns_number_total 2009
_reflns_threshold_expression >2sigma(I)
_cod_data_source_file b818915c.txt
_cod_data_source_block 1
_cod_depositor_comments
;
The following automatic conversions were performed:
'_symmetry_cell_setting' value 'Monoclinic' changed to 'monoclinic'
according to '/home/saulius/struct/CIF-dictionaries/cif_core.dic'
dictionary named 'cif_core.dic' version 2.4.1 from 2010-06-29.

Automatic conversion script
Id: cif_fix_enum 1527 2010-12-29 10:47:43Z saulius 
;
_cod_original_cell_volume 1857.1(11)
_cod_original_sg_symbol_H-M 'C2/c '
_cod_database_code 7000947

loop_
_symmetry_equiv_pos_as_xyz
'x, y, z'
'-x, y, -z+1/2'
'x+1/2, y+1/2, z'
'-x+1/2, y+1/2, -z+1/2'
'-x, -y, -z'
'x, -y, z-1/2'
'-x+1/2, -y+1/2, -z'
'x+1/2, -y+1/2, z-1/2'

loop_
_atom_site_label
_atom_site_type_symbol
_atom_site_fract_x
_atom_site_fract_y
_atom_site_fract_z
_atom_site_U_iso_or_equiv
_atom_site_adp_type
_atom_site_occupancy
_atom_site_symmetry_multiplicity
_atom_site_calc_flag
_atom_site_refinement_flags
_atom_site_disorder_assembly
_atom_site_disorder_group
Mn1 Mn 0.21392(3) 0.680953(18) 0.395406(12) 0.02528(11) Uani 1 1 d . . .
C1 C -0.0927(2) 0.62455(12) 0.47299(8) 0.0236(3) Uani 1 1 d . . .
C2 C -0.1440(2) 0.57069(12) 0.40588(8) 0.0260(3) Uani 1 1 d . . .
N1 N 0.05616(19) 0.68365(10) 0.48481(7) 0.0266(3) Uani 1 1 d . . .
N2 N 0.06112(18) 0.71953(11) 0.54794(7) 0.0272(3) Uani 1 1 d . . .
N3 N -0.0797(2) 0.68301(11) 0.57279(7) 0.0301(3) Uani 1 1 d . . .
N4 N -0.17929(18) 0.62216(11) 0.52606(7) 0.0291(3) Uani 1 1 d . . .
O1 O -0.03637(16) 0.58687(10) 0.36451(6) 0.0331(3) Uani 1 1 d . . .
O2 O -0.28490(15) 0.51624(10) 0.39610(6) 0.0357(3) Uani 1 1 d . . .
O3 O 0.3692(2) 0.54531(11) 0.42872(8) 0.0438(3) Uani 1 1 d . . .
H3WB H 0.472(4) 0.5369(18) 0.4251(12) 0.046(6) Uiso 1 1 d . . .
H3WA H 0.319(3) 0.4976(19) 0.4425(12) 0.048(6) Uiso 1 1 d . . .
O4 O 0.0890(2) 0.82245(10) 0.35104(9) 0.0440(4) Uani 1 1 d . . .
H4WB H 0.120(4) 0.882(3) 0.3715(16) 0.078(9) Uiso 1 1 d . . .
H4WA H -0.017(5) 0.8237(19) 0.3399(15) 0.060(9) Uiso 1 1 d . . .
O5 O 0.3091(3) 0.66848(11) 0.30067(8) 0.0471(4) Uani 1 1 d D . .
H5WB H 0.363(3) 0.6169(14) 0.2883(12) 0.057(7) Uiso 1 1 d D . .
H5WA H 0.288(3) 0.7119(15) 0.2714(11) 0.055(7) Uiso 1 1 d D . .
O7 O 0.5000 0.51404(18) 0.2500 0.0607(6) Uani 1 2 d SD . .
H7W H 0.569(5) 0.480(2) 0.2787(16) 0.158(19) Uiso 1 1 d D . .
O6 O 0.27580(18) 0.81543(10) 0.19738(7) 0.0348(3) Uani 1 1 d D . .
H6WA H 0.329(3) 0.8694(14) 0.2174(11) 0.048(6) Uiso 1 1 d D . .
H6WB H 0.329(3) 0.7984(19) 0.1666(11) 0.062(8) Uiso 1 1 d D . .
O8 O 0.0000 0.47321(15) 0.2500 0.0389(4) Uani 1 2 d S . .
H8W H 0.023(3) 0.508(2) 0.2216(12) 0.055(7) Uiso 1 1 d . . .

loop_
_atom_site_aniso_label
_atom_site_aniso_U_11
_atom_site_aniso_U_22
_atom_site_aniso_U_33
_atom_site_aniso_U_23
_atom_site_aniso_U_13
_atom_site_aniso_U_12
Mn1 0.02283(16) 0.02959(16) 0.02488(16) -0.00450(9) 0.00823(11) -0.00578(9)
C1 0.0205(7) 0.0249(7) 0.0262(7) -0.0007(6) 0.0062(6) -0.0024(5)
C2 0.0219(7) 0.0263(7) 0.0294(8) -0.0041(6) 0.0035(6) -0.0014(6)
N1 0.0246(7) 0.0320(7) 0.0245(7) -0.0061(5) 0.0080(6) -0.0071(5)
N2 0.0254(7) 0.0330(7) 0.0243(7) -0.0040(5) 0.0073(5) -0.0066(6)
N3 0.0294(7) 0.0369(8) 0.0255(7) -0.0026(5) 0.0089(6) -0.0086(6)
N4 0.0269(7) 0.0331(7) 0.0288(7) -0.0018(5) 0.0088(6) -0.0097(5)
O1 0.0294(6) 0.0427(7) 0.0290(6) -0.0112(5) 0.0101(5) -0.0113(5)
O2 0.0272(6) 0.0375(7) 0.0431(7) -0.0118(5) 0.0086(5) -0.0127(5)
O3 0.0284(7) 0.0371(7) 0.0697(10) 0.0178(7) 0.0188(7) 0.0006(6)
O4 0.0333(8) 0.0335(7) 0.0605(10) -0.0088(6) -0.0047(7) 0.0008(5)
O5 0.0738(11) 0.0394(8) 0.0354(7) 0.0060(6) 0.0302(8) 0.0146(7)
O7 0.0754(16) 0.0433(12) 0.0736(16) 0.000 0.0409(14) 0.000
O6 0.0342(7) 0.0429(7) 0.0287(6) -0.0007(5) 0.0094(6) -0.0033(5)
O8 0.0569(12) 0.0320(9) 0.0284(9) 0.000 0.0094(9) 0.000

loop_
_atom_type_symbol
_atom_type_description
_atom_type_scat_dispersion_real
_atom_type_scat_dispersion_imag
_atom_type_scat_source
C C 0.0033 0.0016 'International Tables Vol C Tables 4.2.6.8 and 6.1.1.4'
H H 0.0000 0.0000 'International Tables Vol C Tables 4.2.6.8 and 6.1.1.4'
N N 0.0061 0.0033 'International Tables Vol C Tables 4.2.6.8 and 6.1.1.4'
O O 0.0106 0.0060 'International Tables Vol C Tables 4.2.6.8 and 6.1.1.4'
Mn Mn 0.3368 0.7283 'International Tables Vol C Tables 4.2.6.8 and 6.1.1.4'

loop_
_geom_angle_atom_site_label_1
_geom_angle_atom_site_label_2
_geom_angle_atom_site_label_3
_geom_angle
_geom_angle_site_symmetry_1
_geom_angle_site_symmetry_3
_geom_angle_publ_flag
O5 Mn1 O3 88.33(6) . . ?
O5 Mn1 O4 83.49(6) . . ?
O3 Mn1 O4 170.81(6) . . ?
O5 Mn1 O1 95.65(6) . . ?
O3 Mn1 O1 90.14(6) . . ?
O4 Mn1 O1 94.82(6) . . ?
O5 Mn1 N2 99.25(6) . 7_566 ?
O3 Mn1 N2 90.80(6) . 7_566 ?
O4 Mn1 N2 86.39(6) . 7_566 ?
O1 Mn1 N2 165.09(5) . 7_566 ?
O5 Mn1 N1 168.44(6) . . ?
O3 Mn1 N1 95.03(6) . . ?
O4 Mn1 N1 93.80(6) . . ?
O1 Mn1 N1 73.33(5) . . ?
N2 Mn1 N1 91.76(5) 7_566 . ?
N4 C1 N1 111.69(14) . . ?
N4 C1 C2 128.14(14) . . ?
N1 C1 C2 120.17(13) . . ?
O2 C2 O1 126.70(15) . . ?
O2 C2 C1 118.76(14) . . ?
O1 C2 C1 114.54(13) . . ?
C1 N1 N2 104.87(12) . . ?
C1 N1 Mn1 111.65(10) . . ?
N2 N1 Mn1 143.37(10) . . ?
N3 N2 N1 109.45(13) . . ?
N3 N2 Mn1 125.59(10) . 7_566 ?
N1 N2 Mn1 124.86(10) . 7_566 ?
N2 N3 N4 109.03(13) . . ?
C1 N4 N3 104.96(13) . . ?
C2 O1 Mn1 120.12(10) . . ?
Mn1 O3 H3WB 124.1(18) . . ?
Mn1 O3 H3WA 119.9(17) . . ?
H3WB O3 H3WA 116(2) . . ?
Mn1 O4 H4WB 119.7(19) . . ?
Mn1 O4 H4WA 117.9(19) . . ?
H4WB O4 H4WA 106(3) . . ?
Mn1 O5 H5WB 124.5(16) . . ?
Mn1 O5 H5WA 122.1(17) . . ?
H5WB O5 H5WA 113(2) . . ?
H6WA O6 H6WB 109(2) . . ?

loop_
_geom_bond_atom_site_label_1
_geom_bond_atom_site_label_2
_geom_bond_distance
_geom_bond_site_symmetry_2
_geom_bond_publ_flag
Mn1 O5 2.1196(15) . ?
Mn1 O3 2.1377(15) . ?
Mn1 O4 2.1690(15) . ?
Mn1 O1 2.2009(12) . ?
Mn1 N2 2.2374(14) 7_566 ?
Mn1 N1 2.2781(14) . ?
C1 N4 1.320(2) . ?
C1 N1 1.322(2) . ?
C1 C2 1.492(2) . ?
C2 O2 1.2387(19) . ?
C2 O1 1.251(2) . ?
N1 N2 1.3293(19) . ?
N2 N3 1.308(2) . ?
N2 Mn1 2.2374(14) 7_566 ?
N3 N4 1.3338(19) . ?
O3 H3WB 0.78(3) . ?
O3 H3WA 0.79(3) . ?
O4 H4WB 0.88(3) . ?
O4 H4WA 0.77(3) . ?
O5 H5WB 0.836(15) . ?
O5 H5WA 0.804(16) . ?
O7 H7W 0.821(17) . ?
O6 H6WA 0.863(15) . ?
O6 H6WB 0.809(16) . ?
O8 H8W 0.77(2) . ?

loop_
_geom_hbond_atom_site_label_D
_geom_hbond_atom_site_label_H
_geom_hbond_atom_site_label_A
_geom_hbond_distance_DH
_geom_hbond_distance_HA
_geom_hbond_distance_DA
_geom_hbond_angle_DHA
_geom_hbond_site_symmetry_A
O3 H3WB O2 0.78(3) 1.98(3) 2.751(2) 169(2) 1_655
O3 H3WA N4 0.79(3) 2.02(3) 2.811(2) 177(2) 5_566
O4 H4WB O2 0.88(3) 1.91(3) 2.773(2) 166(3) 3
O4 H4WA O6 0.77(3) 1.91(3) 2.682(2) 173(3) 2
O5 H5WB O7 0.836(15) 1.905(17) 2.734(2) 171(2) .
O5 H5WA O6 0.804(16) 1.980(17) 2.777(2) 171(2) .
O7 H7W O2 0.821(17) 2.43(2) 3.0465(14) 132(3) 1_655
O6 H6WA O8 0.863(15) 1.879(17) 2.718(2) 164(2) 3
O6 H6WB N3 0.809(16) 2.097(19) 2.851(2) 155(3) 8_565
O8 H8W O1 0.77(2) 2.00(2) 2.7578(17) 168(3) 2

loop_
_geom_torsion_atom_site_label_1
_geom_torsion_atom_site_label_2
_geom_torsion_atom_site_label_3
_geom_torsion_atom_site_label_4
_geom_torsion
_geom_torsion_site_symmetry_1
_geom_torsion_site_symmetry_2
_geom_torsion_site_symmetry_3
_geom_torsion_site_symmetry_4
_geom_torsion_publ_flag
N4 C1 C2 O2 0.3(3) . . . . ?
N1 C1 C2 O2 -179.61(15) . . . . ?
N4 C1 C2 O1 179.95(16) . . . . ?
N1 C1 C2 O1 0.0(2) . . . . ?
N4 C1 N1 N2 -0.21(18) . . . . ?
C2 C1 N1 N2 179.74(14) . . . . ?
N4 C1 N1 Mn1 176.97(11) . . . . ?
C2 C1 N1 Mn1 -3.09(18) . . . . ?
O5 Mn1 N1 C1 21.3(3) . . . . ?
O3 Mn1 N1 C1 -85.26(12) . . . . ?
O4 Mn1 N1 C1 97.28(11) . . . . ?
O1 Mn1 N1 C1 3.38(10) . . . . ?
N2 Mn1 N1 C1 -176.22(11) 7_566 . . . ?
O5 Mn1 N1 N2 -163.3(2) . . . . ?
O3 Mn1 N1 N2 90.16(19) . . . . ?
O4 Mn1 N1 N2 -87.30(19) . . . . ?
O1 Mn1 N1 N2 178.80(19) . . . . ?
N2 Mn1 N1 N2 -0.8(2) 7_566 . . . ?
C1 N1 N2 N3 0.04(17) . . . . ?
Mn1 N1 N2 N3 -175.55(13) . . . . ?
C1 N1 N2 Mn1 176.57(11) . . . 7_566 ?
Mn1 N1 N2 Mn1 1.0(2) . . . 7_566 ?
N1 N2 N3 N4 0.13(19) . . . . ?
Mn1 N2 N3 N4 -176.36(11) 7_566 . . . ?
N1 C1 N4 N3 0.28(18) . . . . ?
C2 C1 N4 N3 -179.65(15) . . . . ?
N2 N3 N4 C1 -0.25(18) . . . . ?
O2 C2 O1 Mn1 -176.99(13) . . . . ?
C1 C2 O1 Mn1 3.41(19) . . . . ?
O5 Mn1 O1 C2 179.73(13) . . . . ?
O3 Mn1 O1 C2 91.39(13) . . . . ?
O4 Mn1 O1 C2 -96.35(13) . . . . ?
N2 Mn1 O1 C2 -2.3(3) 7_566 . . . ?
N1 Mn1 O1 C2 -3.82(12) . . . . ?
